data_4313125
loop_
_publ_author_name
'Kuang-Hway Yih'
'Gene-Hsiang Lee'
'Yu Wang'

_publ_section_title
;
 Syntheses, Reactivity, and Crystal Structures of Molybdenum Complexes
 with Pyridine-2-thionate (pyS)-Containing Ligands: Crystal Structures of
 [Mo(\h3-C3H5)(CO)2]2(\m-\h1,\h2-pyS)2,
 exo-[Mo(\h3-C3H5)(CO)(\h2-pyS)(\h2-dppe)],
 [Mo(CO)3(\h1-SC5H4NH)(\h2-dppm)], and [Mo(CO)(\h2-pyS)2(\h2-dppm)]
;
_journal_name_full 'Inorganic Chemistry'
_journal_page_first 1092
_journal_page_last 1100
_journal_paper_doi 10.1021/ic020579x
_journal_volume 42
_journal_year 2003
_chemical_formula_sum 'C35 H33 Mo N O P2 S'
_chemical_formula_weight 673.56
_chemical_name_systematic
;
  ?
;
_space_group_IT_number 61
_symmetry_cell_setting orthorhombic
_symmetry_space_group_name_Hall '-P 2ac 2ab'
_symmetry_space_group_name_H-M 'P b c a'
_atom_sites_solution_hydrogens geom
_atom_sites_solution_primary direct
_atom_sites_solution_secondary difmap
_audit_creation_method SHELXL-97
_cell_angle_alpha 90.00
_cell_angle_beta 90.00
_cell_angle_gamma 90.00
_cell_formula_units_Z 8
_cell_length_a 17.8309(10)
_cell_length_b 17.3324(10)
_cell_length_c 20.3716(11)
_cell_measurement_reflns_used 5371
_cell_measurement_temperature 295(2)
_cell_measurement_theta_max 26.98
_cell_measurement_theta_min 2.30
_cell_volume 6295.9(6)
_computing_cell_refinement 'Bruker SAINT'
_computing_data_collection 'Bruker SMART'
_computing_data_reduction 'Bruker SAINT'
_computing_molecular_graphics 'Bruker SHELXTL'
_computing_publication_material 'Bruker SHELXTL'
_computing_structure_refinement 'SHELXL-97 (Sheldrick, 1997)'
_computing_structure_solution 'SHELXS-97 (Sheldrick, 1990)'
_diffrn_ambient_temperature 295(2)
_diffrn_measured_fraction_theta_full 1.000
_diffrn_measured_fraction_theta_max 1.000
_diffrn_measurement_device_type 'Bruker SMART APEX CCD area detector'
_diffrn_measurement_method 'phi and omega scans'
_diffrn_radiation_monochromator graphite
_diffrn_radiation_source 'fine-focus sealed tube'
_diffrn_radiation_type MoK\a
_diffrn_radiation_wavelength 0.71073
_diffrn_reflns_av_R_equivalents 0.0340
_diffrn_reflns_av_sigmaI/netI 0.0226
_diffrn_reflns_limit_h_max 23
_diffrn_reflns_limit_h_min -23
_diffrn_reflns_limit_k_max 21
_diffrn_reflns_limit_k_min -22
_diffrn_reflns_limit_l_max 20
_diffrn_reflns_limit_l_min -26
_diffrn_reflns_number 50731
_diffrn_reflns_theta_full 27.50
_diffrn_reflns_theta_max 27.50
_diffrn_reflns_theta_min 1.92
_diffrn_standards_decay_% 0
_exptl_absorpt_coefficient_mu 0.613
_exptl_absorpt_correction_type multi-scan
_exptl_crystal_colour orange
_exptl_crystal_density_diffrn 1.421
_exptl_crystal_density_meas ?
_exptl_crystal_density_method 'not measured'
_exptl_crystal_description plate
_exptl_crystal_F_000 2768
_exptl_crystal_size_max 0.35
_exptl_crystal_size_mid 0.35
_exptl_crystal_size_min 0.08
_refine_diff_density_max 0.639
_refine_diff_density_min -0.293
_refine_diff_density_rms 0.063
_refine_ls_extinction_method none
_refine_ls_goodness_of_fit_ref 1.030
_refine_ls_hydrogen_treatment mixed
_refine_ls_matrix_type full
_refine_ls_number_parameters 370
_refine_ls_number_reflns 7233
_refine_ls_number_restraints 0
_refine_ls_restrained_S_all 1.030
_refine_ls_R_factor_all 0.0472
_refine_ls_R_factor_gt 0.0358
_refine_ls_shift/su_max 0.003
_refine_ls_shift/su_mean 0.000
_refine_ls_structure_factor_coef Fsqd
_refine_ls_weighting_details 'calc w=1/[\s^2^(Fo^2^)+(0.0494P)^2^+3.9579P] where P=(Fo^2^+2Fc^2^)/3'
_refine_ls_weighting_scheme calc
_refine_ls_wR_factor_gt 0.0904
_refine_ls_wR_factor_ref 0.0983
_reflns_number_gt 5897
_reflns_number_total 7233
_reflns_threshold_expression >2sigma(I)
_cod_data_source_file ic020579x_5.cif
_cod_data_source_block ic8920
_cod_depositor_comments
;
The following automatic conversions were performed:

'_symmetry_cell_setting' value 'Orthorhombic' changed to
'orthorhombic' according to the built-in table from CIF Core
dictionary named 'cif_core.dic' version 2.4.1 from 2010-06-29.

Automatic conversion script
Id: cif_fix_values 1646 2011-03-28 12:23:43Z adriana 

The following automatic conversions were performed:

'_exptl_crystal_density_meas' value 'not_measured' was changed to '?'
- the value is perceived as not measured.

Automatic conversion script
Id: cif_fix_values 3008 2015-01-20 13:52:24Z robertas 
;
_cod_database_code 4313125

loop_
_symmetry_equiv_pos_as_xyz
'x, y, z'
'-x+1/2, -y, z+1/2'
'-x, y+1/2, -z+1/2'
'x+1/2, -y+1/2, -z'
'-x, -y, -z'
'x-1/2, y, -z-1/2'
'x, -y-1/2, z-1/2'
'-x-1/2, y-1/2, z'

loop_
_atom_site_label
_atom_site_type_symbol
_atom_site_fract_x
_atom_site_fract_y
_atom_site_fract_z
_atom_site_U_iso_or_equiv
_atom_site_adp_type
_atom_site_occupancy
_atom_site_symmetry_multiplicity
_atom_site_calc_flag
_atom_site_refinement_flags
_atom_site_disorder_assembly
_atom_site_disorder_group
Mo Mo 0.249456(10) 0.743892(11) 0.490821(10) 0.03115(7) Uani 1 1 d . . .
S1 S 0.27730(3) 0.65205(4) 0.39555(3) 0.04195(15) Uani 1 1 d . . .
P1 P 0.20376(3) 0.81340(4) 0.39001(3) 0.03515(14) Uani 1 1 d . . .
P2 P 0.21120(3) 0.86883(3) 0.53469(3) 0.03278(13) Uani 1 1 d . . .
O1 O 0.40379(11) 0.82253(14) 0.49725(12) 0.0688(7) Uani 1 1 d . . .
N1 N 0.15782(11) 0.65440(11) 0.46566(10) 0.0377(4) Uani 1 1 d . . .
C1 C 0.34384(14) 0.79560(15) 0.49461(13) 0.0418(6) Uani 1 1 d . . .
C2 C 0.3073(3) 0.64699(17) 0.54859(16) 0.0797(12) Uani 1 1 d . . .
H2A H 0.2816 0.5976 0.5494 0.096 Uiso 1 1 calc R . .
H2B H 0.3611 0.6423 0.5427 0.096 Uiso 1 1 calc R . .
C3 C 0.2841(2) 0.6998(2) 0.59306(17) 0.0734(10) Uani 1 1 d . . .
H3A H 0.3214 0.7286 0.6185 0.088 Uiso 1 1 calc R . .
C4 C 0.2125(2) 0.71811(17) 0.59821(13) 0.0568(8) Uani 1 1 d . . .
H4A H 0.2008 0.7625 0.6253 0.068 Uiso 1 1 calc R . .
H4B H 0.1778 0.6755 0.6041 0.068 Uiso 1 1 calc R . .
C5 C 0.18903(13) 0.61748(13) 0.41404(13) 0.0382(5) Uani 1 1 d . . .
C6 C 0.15194(16) 0.55831(16) 0.38115(15) 0.0522(7) Uani 1 1 d . . .
H6A H 0.1745 0.5333 0.3459 0.063 Uiso 1 1 calc R . .
C7 C 0.08152(17) 0.53748(17) 0.40162(18) 0.0629(8) Uani 1 1 d . . .
H7A H 0.0558 0.4979 0.3805 0.076 Uiso 1 1 calc R . .
C8 C 0.04904(16) 0.57565(16) 0.45384(17) 0.0573(8) Uani 1 1 d . . .
H8A H 0.0011 0.5626 0.4680 0.069 Uiso 1 1 calc R . .
C9 C 0.08855(15) 0.63286(15) 0.48435(14) 0.0457(6) Uani 1 1 d . . .
H9A H 0.0665 0.6581 0.5197 0.055 Uiso 1 1 calc R . .
C10 C 0.16520(16) 0.90846(14) 0.41261(13) 0.0460(6) Uani 1 1 d . . .
H10A H 0.1669 0.9431 0.3753 0.055 Uiso 1 1 calc R . .
H10B H 0.1134 0.9033 0.4265 0.055 Uiso 1 1 calc R . .
C11 C 0.21245(16) 0.93990(13) 0.46808(12) 0.0430(6) Uani 1 1 d . . .
H11A H 0.1922 0.9887 0.4833 0.052 Uiso 1 1 calc R . .
H11B H 0.2635 0.9484 0.4532 0.052 Uiso 1 1 calc R . .
C12 C 0.12834(13) 0.77014(14) 0.34167(12) 0.0399(5) Uani 1 1 d . . .
C13 C 0.05715(16) 0.76421(18) 0.36872(15) 0.0557(7) Uani 1 1 d . . .
H13A H 0.0476 0.7864 0.4094 0.067 Uiso 1 1 calc R . .
C14 C 0.00036(16) 0.7260(2) 0.33629(18) 0.0696(9) Uani 1 1 d . . .
H14A H -0.0470 0.7225 0.3552 0.084 Uiso 1 1 calc R . .
C15 C 0.01344(19) 0.6932(2) 0.27635(18) 0.0694(9) Uani 1 1 d . . .
H15A H -0.0250 0.6677 0.2544 0.083 Uiso 1 1 calc R . .
C16 C 0.08299(19) 0.6981(2) 0.24893(16) 0.0666(9) Uani 1 1 d . . .
H16A H 0.0918 0.6762 0.2080 0.080 Uiso 1 1 calc R . .
C17 C 0.14054(17) 0.73531(18) 0.28146(15) 0.0533(7) Uani 1 1 d . . .
H17A H 0.1881 0.7370 0.2627 0.064 Uiso 1 1 calc R . .
C18 C 0.27332(15) 0.84176(14) 0.32853(12) 0.0433(6) Uani 1 1 d . . .
C19 C 0.25223(18) 0.88582(18) 0.27496(14) 0.0550(7) Uani 1 1 d . . .
H19A H 0.2020 0.8989 0.2696 0.066 Uiso 1 1 calc R . .
C20 C 0.3037(2) 0.9106(2) 0.22966(16) 0.0715(10) Uani 1 1 d . . .
H20A H 0.2885 0.9400 0.1938 0.086 Uiso 1 1 calc R . .
C21 C 0.3772(3) 0.8920(2) 0.23751(19) 0.0844(12) Uani 1 1 d . . .
H21A H 0.4123 0.9089 0.2070 0.101 Uiso 1 1 calc R . .
C22 C 0.4001(2) 0.8483(2) 0.29034(19) 0.0778(10) Uani 1 1 d . . .
H22A H 0.4505 0.8359 0.2954 0.093 Uiso 1 1 calc R . .
C23 C 0.34810(17) 0.82319(18) 0.33562(15) 0.0554(7) Uani 1 1 d . . .
H23A H 0.3635 0.7935 0.3712 0.066 Uiso 1 1 calc R . .
C24 C 0.27111(13) 0.91182(14) 0.59783(12) 0.0375(5) Uani 1 1 d . . .
C25 C 0.32915(14) 0.96174(16) 0.58163(15) 0.0493(6) Uani 1 1 d . . .
H25A H 0.3362 0.9758 0.5380 0.059 Uiso 1 1 calc R . .
C26 C 0.37645(17) 0.99074(19) 0.62888(19) 0.0631(9) Uani 1 1 d . . .
H26A H 0.4140 1.0254 0.6172 0.076 Uiso 1 1 calc R . .
C27 C 0.36851(18) 0.9687(2) 0.69338(18) 0.0681(9) Uani 1 1 d . . .
H27A H 0.4016 0.9870 0.7250 0.082 Uiso 1 1 calc R . .
C28 C 0.3117(2) 0.9198(2) 0.71081(16) 0.0654(9) Uani 1 1 d . . .
H28A H 0.3058 0.9049 0.7544 0.078 Uiso 1 1 calc R . .
C29 C 0.26295(16) 0.89256(18) 0.66331(14) 0.0526(7) Uani 1 1 d . . .
H29A H 0.2236 0.8604 0.6757 0.063 Uiso 1 1 calc R . .
C30 C 0.11712(13) 0.88783(14) 0.56708(12) 0.0367(5) Uani 1 1 d . . .
C31 C 0.09747(15) 0.95849(16) 0.59394(15) 0.0528(7) Uani 1 1 d . . .
H31A H 0.1341 0.9960 0.6002 0.063 Uiso 1 1 calc R . .
C32 C 0.02428(17) 0.9737(2) 0.6114(2) 0.0711(10) Uani 1 1 d . . .
H32A H 0.0117 1.0215 0.6290 0.085 Uiso 1 1 calc R . .
C33 C -0.03026(16) 0.9184(2) 0.60297(19) 0.0712(10) Uani 1 1 d . . .
H33A H -0.0795 0.9285 0.6154 0.085 Uiso 1 1 calc R . .
C34 C -0.01184(16) 0.84870(19) 0.57626(17) 0.0619(8) Uani 1 1 d . . .
H34A H -0.0487 0.8114 0.5702 0.074 Uiso 1 1 calc R . .
C35 C 0.06111(15) 0.83348(15) 0.55829(14) 0.0469(6) Uani 1 1 d . . .
H35A H 0.0730 0.7859 0.5399 0.056 Uiso 1 1 calc R . .

loop_
_atom_site_aniso_label
_atom_site_aniso_U_11
_atom_site_aniso_U_22
_atom_site_aniso_U_33
_atom_site_aniso_U_23
_atom_site_aniso_U_13
_atom_site_aniso_U_12
Mo 0.03497(12) 0.02596(11) 0.03252(12) 0.00072(7) -0.00110(8) 0.00115(7)
S1 0.0370(3) 0.0423(3) 0.0466(4) -0.0098(3) 0.0024(3) 0.0043(3)
P1 0.0403(3) 0.0335(3) 0.0316(3) 0.0021(2) 0.0009(2) 0.0059(2)
P2 0.0375(3) 0.0277(3) 0.0332(3) -0.0014(2) 0.0025(2) -0.0017(2)
O1 0.0400(11) 0.0755(15) 0.0910(17) -0.0300(12) 0.0040(10) -0.0117(10)
N1 0.0381(10) 0.0292(10) 0.0459(12) 0.0029(8) -0.0013(9) 0.0016(8)
C1 0.0412(13) 0.0370(13) 0.0472(15) -0.0095(11) -0.0006(11) 0.0022(10)
C2 0.144(4) 0.0357(15) 0.060(2) 0.0049(14) -0.039(2) 0.0256(19)
C3 0.089(3) 0.075(2) 0.057(2) 0.0219(18) -0.0145(19) -0.003(2)
C4 0.090(2) 0.0425(15) 0.0375(15) 0.0076(12) 0.0035(15) 0.0003(15)
C5 0.0389(12) 0.0291(11) 0.0465(14) -0.0013(10) -0.0053(10) 0.0060(9)
C6 0.0523(16) 0.0418(14) 0.0625(18) -0.0134(13) -0.0091(13) 0.0048(12)
C7 0.0548(17) 0.0435(16) 0.091(2) -0.0135(16) -0.0148(17) -0.0099(13)
C8 0.0432(15) 0.0434(15) 0.085(2) -0.0001(15) 0.0001(15) -0.0057(12)
C9 0.0418(13) 0.0339(13) 0.0616(17) 0.0030(12) 0.0047(12) -0.0011(10)
C10 0.0624(16) 0.0367(13) 0.0389(14) 0.0049(11) -0.0002(12) 0.0141(12)
C11 0.0581(15) 0.0279(11) 0.0430(14) 0.0033(10) 0.0082(12) 0.0009(11)
C12 0.0402(13) 0.0429(13) 0.0366(13) 0.0031(10) -0.0041(10) 0.0082(10)
C13 0.0490(16) 0.070(2) 0.0481(17) -0.0029(14) 0.0011(13) 0.0092(14)
C14 0.0409(16) 0.097(3) 0.071(2) -0.003(2) 0.0002(14) 0.0003(16)
C15 0.0552(18) 0.089(3) 0.064(2) -0.0066(19) -0.0140(16) -0.0084(17)
C16 0.065(2) 0.085(2) 0.0501(17) -0.0177(17) -0.0041(15) -0.0071(18)
C17 0.0489(15) 0.0655(19) 0.0454(16) -0.0087(13) 0.0017(13) -0.0005(13)
C18 0.0565(15) 0.0377(13) 0.0359(13) -0.0005(10) 0.0077(11) -0.0019(11)
C19 0.0720(19) 0.0508(17) 0.0422(15) 0.0060(13) 0.0064(14) 0.0021(14)
C20 0.105(3) 0.060(2) 0.0494(18) 0.0119(15) 0.0189(19) -0.0001(19)
C21 0.105(3) 0.079(3) 0.069(2) 0.0130(19) 0.043(2) -0.008(2)
C22 0.062(2) 0.089(3) 0.082(3) 0.003(2) 0.0282(19) 0.0000(18)
C23 0.0561(17) 0.0597(18) 0.0505(17) 0.0060(13) 0.0121(13) 0.0002(14)
C24 0.0380(12) 0.0325(12) 0.0421(13) -0.0091(10) 0.0018(10) 0.0016(9)
C25 0.0430(14) 0.0488(15) 0.0562(17) -0.0093(13) 0.0055(12) -0.0056(12)
C26 0.0420(16) 0.064(2) 0.084(3) -0.0228(17) -0.0009(16) -0.0079(13)
C27 0.0529(18) 0.074(2) 0.077(2) -0.0283(19) -0.0208(17) 0.0052(16)
C28 0.078(2) 0.072(2) 0.0457(17) -0.0104(15) -0.0137(15) 0.0028(18)
C29 0.0585(17) 0.0541(17) 0.0450(16) -0.0024(13) -0.0005(13) -0.0077(13)
C30 0.0362(12) 0.0371(12) 0.0370(13) -0.0036(10) -0.0008(10) -0.0007(9)
C31 0.0390(13) 0.0458(15) 0.074(2) -0.0206(14) -0.0019(13) -0.0013(11)
C32 0.0445(16) 0.0609(19) 0.108(3) -0.0381(19) 0.0006(17) 0.0040(15)
C33 0.0348(14) 0.077(2) 0.102(3) -0.028(2) 0.0035(16) 0.0002(14)
C34 0.0424(15) 0.0583(19) 0.085(2) -0.0127(17) -0.0017(15) -0.0150(13)
C35 0.0465(14) 0.0387(13) 0.0556(16) -0.0088(12) 0.0002(12) -0.0071(11)

loop_
_atom_type_symbol
_atom_type_description
_atom_type_scat_dispersion_real
_atom_type_scat_dispersion_imag
_atom_type_scat_source
C C 0.0033 0.0016 'International Tables Vol C Tables 4.2.6.8 and 6.1.1.4'
H H 0.0000 0.0000 'International Tables Vol C Tables 4.2.6.8 and 6.1.1.4'
N N 0.0061 0.0033 'International Tables Vol C Tables 4.2.6.8 and 6.1.1.4'
O O 0.0106 0.0060 'International Tables Vol C Tables 4.2.6.8 and 6.1.1.4'
P P 0.1023 0.0942 'International Tables Vol C Tables 4.2.6.8 and 6.1.1.4'
S S 0.1246 0.1234 'International Tables Vol C Tables 4.2.6.8 and 6.1.1.4'
Mo Mo -1.6832 0.6857 'International Tables Vol C Tables 4.2.6.8 and 6.1.1.4'

loop_
_geom_angle_atom_site_label_1
_geom_angle_atom_site_label_2
_geom_angle_atom_site_label_3
_geom_angle
_geom_angle_site_symmetry_1
_geom_angle_site_symmetry_3
_geom_angle_publ_flag
C1 Mo C2 85.81(14) . . ?
C1 Mo C3 83.27(13) . . ?
C2 Mo C3 34.21(13) . . ?
C1 Mo N1 161.44(9) . . ?
C2 Mo N1 86.57(12) . . ?
C3 Mo N1 99.64(11) . . ?
C1 Mo C4 107.57(12) . . ?
C2 Mo C4 60.33(13) . . ?
C3 Mo C4 33.11(12) . . ?
N1 Mo C4 83.07(10) . . ?
C1 Mo P2 79.33(8) . . ?
C2 Mo P2 125.96(8) . . ?
C3 Mo P2 92.19(10) . . ?
N1 Mo P2 118.64(5) . . ?
C4 Mo P2 75.34(8) . . ?
C1 Mo P1 95.38(8) . . ?
C2 Mo P1 156.08(9) . . ?
C3 Mo P1 169.66(11) . . ?
N1 Mo P1 84.92(5) . . ?
C4 Mo P1 140.09(9) . . ?
P2 Mo P1 77.50(2) . . ?
C1 Mo S1 98.73(8) . . ?
C2 Mo S1 81.17(9) . . ?
C3 Mo S1 115.31(11) . . ?
N1 Mo S1 63.34(5) . . ?
C4 Mo S1 130.41(8) . . ?
P2 Mo S1 152.16(2) . . ?
P1 Mo S1 75.03(2) . . ?
C5 S1 Mo 82.73(8) . . ?
C12 P1 C18 103.89(12) . . ?
C12 P1 C10 103.11(12) . . ?
C18 P1 C10 100.58(12) . . ?
C12 P1 Mo 118.79(8) . . ?
C18 P1 Mo 117.88(9) . . ?
C10 P1 Mo 110.17(8) . . ?
C24 P2 C30 102.02(11) . . ?
C24 P2 C11 103.86(12) . . ?
C30 P2 C11 99.03(12) . . ?
C24 P2 Mo 117.09(8) . . ?
C30 P2 Mo 123.18(8) . . ?
C11 P2 Mo 108.77(8) . . ?
C9 N1 C5 117.8(2) . . ?
C9 N1 Mo 140.61(18) . . ?
C5 N1 Mo 101.50(15) . . ?
O1 C1 Mo 175.5(2) . . ?
C3 C2 Mo 73.19(18) . . ?
C4 C3 C2 120.8(4) . . ?
C4 C3 Mo 74.50(18) . . ?
C2 C3 Mo 72.59(19) . . ?
C3 C4 Mo 72.39(19) . . ?
N1 C5 C6 121.9(2) . . ?
N1 C5 S1 112.40(17) . . ?
C6 C5 S1 125.7(2) . . ?
C7 C6 C5 118.8(3) . . ?
C6 C7 C8 119.5(3) . . ?
C9 C8 C7 118.8(3) . . ?
N1 C9 C8 123.1(3) . . ?
C11 C10 P1 107.52(17) . . ?
C10 C11 P2 107.73(17) . . ?
C17 C12 C13 117.6(3) . . ?
C17 C12 P1 122.7(2) . . ?
C13 C12 P1 119.3(2) . . ?
C14 C13 C12 121.1(3) . . ?
C15 C14 C13 120.2(3) . . ?
C16 C15 C14 119.7(3) . . ?
C15 C16 C17 120.6(3) . . ?
C16 C17 C12 120.8(3) . . ?
C23 C18 C19 118.3(3) . . ?
C23 C18 P1 121.4(2) . . ?
C19 C18 P1 120.2(2) . . ?
C20 C19 C18 121.5(3) . . ?
C21 C20 C19 119.5(3) . . ?
C20 C21 C22 120.5(3) . . ?
C21 C22 C23 119.8(4) . . ?
C22 C23 C18 120.4(3) . . ?
C29 C24 C25 117.3(2) . . ?
C29 C24 P2 121.2(2) . . ?
C25 C24 P2 121.4(2) . . ?
C26 C25 C24 121.2(3) . . ?
C25 C26 C27 120.3(3) . . ?
C28 C27 C26 119.7(3) . . ?
C27 C28 C29 119.7(3) . . ?
C24 C29 C28 121.8(3) . . ?
C35 C30 C31 118.0(2) . . ?
C35 C30 P2 119.44(19) . . ?
C31 C30 P2 122.15(19) . . ?
C32 C31 C30 120.7(3) . . ?
C33 C32 C31 120.2(3) . . ?
C34 C33 C32 119.8(3) . . ?
C33 C34 C35 120.2(3) . . ?
C34 C35 C30 121.1(3) . . ?

loop_
_geom_bond_atom_site_label_1
_geom_bond_atom_site_label_2
_geom_bond_distance
_geom_bond_site_symmetry_2
_geom_bond_publ_flag
Mo C1 1.908(3) . ?
Mo C2 2.295(3) . ?
Mo C3 2.303(3) . ?
Mo N1 2.311(2) . ?
Mo C4 2.328(3) . ?
Mo P2 2.4400(6) . ?
Mo P1 2.5166(6) . ?
Mo S1 2.5588(7) . ?
S1 C5 1.726(3) . ?
P1 C12 1.828(3) . ?
P1 C18 1.830(3) . ?
P1 C10 1.844(2) . ?
P2 C24 1.830(2) . ?
P2 C30 1.832(2) . ?
P2 C11 1.833(2) . ?
O1 C1 1.168(3) . ?
N1 C9 1.345(3) . ?
N1 C5 1.351(3) . ?
C2 C3 1.353(5) . ?
C3 C4 1.320(5) . ?
C5 C6 1.392(4) . ?
C6 C7 1.371(4) . ?
C7 C8 1.380(5) . ?
C8 C9 1.366(4) . ?
C10 C11 1.511(4) . ?
C12 C17 1.384(4) . ?
C12 C13 1.388(4) . ?
C13 C14 1.379(4) . ?
C14 C15 1.367(5) . ?
C15 C16 1.363(5) . ?
C16 C17 1.382(4) . ?
C18 C23 1.379(4) . ?
C18 C19 1.384(4) . ?
C19 C20 1.371(4) . ?
C20 C21 1.359(6) . ?
C21 C22 1.378(5) . ?
C22 C23 1.379(4) . ?
C24 C29 1.383(4) . ?
C24 C25 1.389(4) . ?
C25 C26 1.375(4) . ?
C26 C27 1.376(5) . ?
C27 C28 1.369(5) . ?
C28 C29 1.383(4) . ?
C30 C35 1.385(3) . ?
C30 C31 1.386(3) . ?
C31 C32 1.378(4) . ?
C32 C33 1.376(4) . ?
C33 C34 1.366(4) . ?
C34 C35 1.377(4) . ?
